data_4064570
loop_
_publ_author_name
'Uhl, Werner'
'Claesener, Michael'
'Kovert, Dirk'
'Hepp, Alexander'
'W\"urthwein, Ernst-Ulrich'
'Ghavtadze, Nugzar'

_publ_section_title
;
 A Unique Chlorine--Methyl Exchange Reaction upon Treatment of
 Dichloroorganogallium Compounds, RGaCl2, with the Bulky Alkyllithium
 Derivative LiC(SiMe3)3
;
_journal_issue 11
_journal_name_full Organometallics
_journal_page_first 3075
_journal_paper_doi 10.1021/om200176y
_journal_volume 30
_journal_year 2011
_chemical_formula_sum 'C46 H98 Cl2 Ga2 Si8'
_chemical_formula_weight 1086.30
_chemical_melting_point 485
_chemical_name_systematic
; 
 ? 
;
_space_group_IT_number 14
_symmetry_cell_setting monoclinic
_symmetry_space_group_name_Hall '-P 2yn'
_symmetry_space_group_name_H-M 'P 1 21/n 1'
_atom_sites_solution_hydrogens geom
_atom_sites_solution_primary direct
_atom_sites_solution_secondary difmap
_audit_creation_method SHELXL-97
_cell_angle_alpha 90.00
_cell_angle_beta 112.0650(10)
_cell_angle_gamma 90.00
_cell_formula_units_Z 2
_cell_length_a 18.2189(7)
_cell_length_b 9.1162(4)
_cell_length_c 19.7515(8)
_cell_measurement_reflns_used 7408
_cell_measurement_temperature 153(2)
_cell_measurement_theta_max 27.110
_cell_measurement_theta_min 2.225
_cell_volume 3040.2(2)
_computing_cell_refinement 'Bruker SAINT+'
_computing_data_collection 'Bruker SMART'
_computing_data_reduction 'Bruker SHELXTL'
_computing_molecular_graphics 'Bruker SHELXTL'
_computing_publication_material 'Bruker SHELXTL'
_computing_structure_refinement 'SHELXL-97 (Sheldrick, 1997)'
_computing_structure_solution 'SHELXS-97 (Sheldrick, 1990)'
_diffrn_ambient_temperature 153(2)
_diffrn_measured_fraction_theta_full 0.943
_diffrn_measured_fraction_theta_max 0.943
_diffrn_measurement_device_type 'CCD area detector'
_diffrn_measurement_method 'omega scans'
_diffrn_radiation_monochromator graphite
_diffrn_radiation_source 'rotating anode'
_diffrn_radiation_type MoK\a
_diffrn_radiation_wavelength 0.71073
_diffrn_reflns_av_R_equivalents 0.0399
_diffrn_reflns_av_sigmaI/netI 0.0426
_diffrn_reflns_limit_h_max 26
_diffrn_reflns_limit_h_min -26
_diffrn_reflns_limit_k_max 13
_diffrn_reflns_limit_k_min -13
_diffrn_reflns_limit_l_max 29
_diffrn_reflns_limit_l_min -29
_diffrn_reflns_number 36517
_diffrn_reflns_theta_full 31.76
_diffrn_reflns_theta_max 31.76
_diffrn_reflns_theta_min 1.30
_exptl_absorpt_coefficient_mu 1.160
_exptl_absorpt_correction_T_max 0.9660
_exptl_absorpt_correction_T_min 0.7224
_exptl_absorpt_correction_type empirical
_exptl_absorpt_process_details SADABS
_exptl_crystal_colour colourless
_exptl_crystal_density_diffrn 1.187
_exptl_crystal_density_method 'not measured'
_exptl_crystal_description rod
_exptl_crystal_F_000 1164
_exptl_crystal_size_max 0.30
_exptl_crystal_size_mid 0.06
_exptl_crystal_size_min 0.03
_refine_diff_density_max 1.206
_refine_diff_density_min -0.591
_refine_diff_density_rms 0.092
_refine_ls_extinction_method none
_refine_ls_goodness_of_fit_ref 1.040
_refine_ls_hydrogen_treatment constr
_refine_ls_matrix_type full
_refine_ls_number_parameters 365
_refine_ls_number_reflns 9772
_refine_ls_number_restraints 334
_refine_ls_restrained_S_all 1.034
_refine_ls_R_factor_all 0.0759
_refine_ls_R_factor_gt 0.0489
_refine_ls_shift/su_max 0.001
_refine_ls_shift/su_mean 0.000
_refine_ls_structure_factor_coef Fsqd
_refine_ls_weighting_details 'calc w=1/[\s^2^(Fo^2^)+(0.0870P)^2^+0.7409P] where P=(Fo^2^+2Fc^2^)/3'
_refine_ls_weighting_scheme calc
_refine_ls_wR_factor_gt 0.1364
_refine_ls_wR_factor_ref 0.1512
_reflns_number_gt 6946
_reflns_number_total 9772
_reflns_threshold_expression >2sigma(I)
_cod_data_source_file om200176y_si_003.cif
_cod_data_source_block sad
_cod_depositor_comments
;
The following automatic conversions were performed:

'_symmetry_cell_setting' value 'Monoclinic' changed to 'monoclinic'
according to /home/saulius/struct/CIF-dictionaries/cif_core.dic
dictionary named 'cif_core.dic' version 2.4.1 from 2010-06-29.

Automatic conversion script
Id: cif_fix_values 1715 2011-07-08 13:25:40Z adriana 
;
_cod_original_sg_symbol_H-M P2(1)/n
_cod_database_code 4064570

loop_
_symmetry_equiv_pos_as_xyz
'x, y, z'
'-x+1/2, y+1/2, -z+1/2'
'-x, -y, -z'
'x-1/2, -y-1/2, z-1/2'

loop_
_atom_site_label
_atom_site_type_symbol
_atom_site_fract_x
_atom_site_fract_y
_atom_site_fract_z
_atom_site_U_iso_or_equiv
_atom_site_adp_type
_atom_site_occupancy
_atom_site_symmetry_multiplicity
_atom_site_calc_flag
_atom_site_refinement_flags
_atom_site_disorder_assembly
_atom_site_disorder_group
Ga1 Ga 0.468514(14) 0.85282(3) 0.123586(14) 0.02436(9) Uani 1 1 d . . .
C1 C 0.58137(12) 0.8123(2) 0.14162(12) 0.0228(4) Uani 1 1 d D A .
Si1 Si 0.66293(4) 0.94254(7) 0.19470(4) 0.02657(14) Uani 1 1 d D . .
C11 C 0.62868(17) 1.1340(3) 0.16473(17) 0.0424(7) Uani 1 1 d D A .
H11A H 0.6704 1.2019 0.1897 0.051 Uiso 1 1 calc R . .
H11B H 0.5831 1.1558 0.1762 0.051 Uiso 1 1 calc R . .
H11C H 0.6150 1.1424 0.1130 0.051 Uiso 1 1 calc R . .
C12 C 0.69182(16) 0.9286(3) 0.29620(14) 0.0405(6) Uani 1 1 d D A .
H12A H 0.7015 0.8278 0.3109 0.049 Uiso 1 1 calc R . .
H12B H 0.6497 0.9661 0.3094 0.049 Uiso 1 1 calc R . .
H12C H 0.7390 0.9849 0.3203 0.049 Uiso 1 1 calc R . .
C13 C 0.75283(15) 0.9106(3) 0.17294(17) 0.0423(6) Uani 1 1 d D A .
H13A H 0.7935 0.9788 0.1998 0.051 Uiso 1 1 calc R . .
H13B H 0.7398 0.9243 0.1215 0.051 Uiso 1 1 calc R . .
H13C H 0.7715 0.8122 0.1863 0.051 Uiso 1 1 calc R . .
C10 C 0.60196(13) 0.7049(2) 0.10513(12) 0.0240(4) Uani 1 1 d . . .
H10 H 0.6576 0.6949 0.1153 0.029 Uiso 1 1 calc R A .
C101 C 0.54918(13) 0.6011(2) 0.05137(12) 0.0234(4) Uani 1 1 d . A .
C102 C 0.57501(14) 0.4589(2) 0.04640(13) 0.0280(5) Uani 1 1 d . . .
H102 H 0.6273 0.4295 0.0779 0.034 Uiso 1 1 calc R A .
C103 C 0.47384(14) 0.6407(2) 0.00335(12) 0.0268(4) Uani 1 1 d . . .
H103 H 0.4553 0.7388 0.0047 0.032 Uiso 1 1 calc R A .
C2 C 0.42462(14) 1.0174(3) 0.05441(14) 0.0299(5) Uani 1 1 d . A .
H2A H 0.4335 1.1081 0.0810 0.036 Uiso 1 1 calc R . .
H2B H 0.3688 1.0030 0.0287 0.036 Uiso 1 1 calc R . .
H2C H 0.4504 1.0207 0.0200 0.036 Uiso 1 1 calc R . .
C3 C 0.39945(13) 0.7449(3) 0.16796(14) 0.0299(5) Uani 1 1 d D A .
Si31 Si 0.43798(7) 0.82843(13) 0.26272(7) 0.0378(3) Uani 0.6704(16) 1 d PDU A 1
Cl31 Cl 0.4783(2) 1.0392(4) 0.2468(3) 0.0412(6) Uani 0.6704(16) 1 d PDU A 1
C311 C 0.3685(9) 0.8592(16) 0.3109(8) 0.065(3) Uani 0.6704(16) 1 d PDU A 1
H31A H 0.3505 0.7663 0.3216 0.078 Uiso 0.6704(16) 1 calc PR A 1
H31B H 0.3240 0.9156 0.2803 0.078 Uiso 0.6704(16) 1 calc PR A 1
H31C H 0.3955 0.9114 0.3556 0.078 Uiso 0.6704(16) 1 calc PR A 1
C312 C 0.5299(3) 0.7488(7) 0.3303(3) 0.0525(12) Uani 0.6704(16) 1 d PDU A 1
H31D H 0.5179 0.6572 0.3478 0.063 Uiso 0.6704(16) 1 calc PR A 1
H31E H 0.5521 0.8153 0.3705 0.063 Uiso 0.6704(16) 1 calc PR A 1
H31F H 0.5674 0.7325 0.3075 0.063 Uiso 0.6704(16) 1 calc PR A 1
Si32 Si 0.41147(7) 0.53916(12) 0.18051(7) 0.0370(3) Uani 0.6704(16) 1 d PDU A 1
C321 C 0.3759(6) 0.4714(10) 0.2535(6) 0.0465(18) Uani 0.6704(16) 1 d PDU A 1
H32A H 0.3786 0.3662 0.2556 0.056 Uiso 0.6704(16) 1 calc PR A 1
H32B H 0.3222 0.5022 0.2419 0.056 Uiso 0.6704(16) 1 calc PR A 1
H32C H 0.4089 0.5114 0.2999 0.056 Uiso 0.6704(16) 1 calc PR A 1
C322 C 0.5164(5) 0.4736(13) 0.2093(6) 0.049(2) Uani 0.6704(16) 1 d PDU A 1
H32D H 0.5170 0.3685 0.2066 0.059 Uiso 0.6704(16) 1 calc PR A 1
H32E H 0.5459 0.5043 0.2586 0.059 Uiso 0.6704(16) 1 calc PR A 1
H32F H 0.5399 0.5145 0.1775 0.059 Uiso 0.6704(16) 1 calc PR A 1
C323 C 0.3525(4) 0.4350(6) 0.0957(3) 0.0603(15) Uani 0.6704(16) 1 d PDU A 1
H32G H 0.3694 0.4623 0.0570 0.072 Uiso 0.6704(16) 1 calc PR A 1
H32H H 0.2973 0.4577 0.0819 0.072 Uiso 0.6704(16) 1 calc PR A 1
H32I H 0.3604 0.3317 0.1049 0.072 Uiso 0.6704(16) 1 calc PR A 1
Si33 Si 0.29365(6) 0.80214(14) 0.11509(7) 0.0392(3) Uani 0.6704(16) 1 d PDU A 1
C331 C 0.2629(6) 0.7609(12) 0.0137(4) 0.052(2) Uani 0.6704(16) 1 d PDU A 1
H33A H 0.2089 0.7904 -0.0117 0.062 Uiso 0.6704(16) 1 calc PR A 1
H33B H 0.2679 0.6576 0.0070 0.062 Uiso 0.6704(16) 1 calc PR A 1
H33C H 0.2965 0.8139 -0.0053 0.062 Uiso 0.6704(16) 1 calc PR A 1
C332 C 0.2196(5) 0.6977(11) 0.1431(6) 0.055(2) Uani 0.6704(16) 1 d PDU A 1
H33D H 0.2304 0.7152 0.1939 0.066 Uiso 0.6704(16) 1 calc PR A 1
H33E H 0.2240 0.5947 0.1353 0.066 Uiso 0.6704(16) 1 calc PR A 1
H33F H 0.1670 0.7304 0.1144 0.066 Uiso 0.6704(16) 1 calc PR A 1
C333 C 0.2736(4) 1.0013(7) 0.1254(4) 0.0555(17) Uani 0.6704(16) 1 d PDU A 1
H33G H 0.2808 1.0208 0.1752 0.067 Uiso 0.6704(16) 1 calc PR A 1
H33H H 0.2202 1.0244 0.0941 0.067 Uiso 0.6704(16) 1 calc PR A 1
H33I H 0.3097 1.0605 0.1120 0.067 Uiso 0.6704(16) 1 calc PR A 1
Si3A Si 0.37475(14) 0.8980(3) 0.21248(14) 0.0394(6) Uani 0.3296(16) 1 d PDU A 2
Cl3A Cl 0.4728(6) 1.0340(11) 0.2489(7) 0.071(3) Uani 0.3296(16) 1 d PDU A 2
C3A1 C 0.3546(17) 0.851(3) 0.2964(14) 0.055(5) Uani 0.3296(16) 1 d PDU A 2
H3A1 H 0.3919 0.7781 0.3242 0.065 Uiso 0.3296(16) 1 calc PR A 2
H3A2 H 0.3018 0.8126 0.2822 0.065 Uiso 0.3296(16) 1 calc PR A 2
H3A3 H 0.3597 0.9371 0.3255 0.065 Uiso 0.3296(16) 1 calc PR A 2
C3A2 C 0.2975(8) 1.0298(15) 0.1575(7) 0.054(3) Uani 0.3296(16) 1 d PDU A 2
H3A4 H 0.3109 1.0668 0.1181 0.065 Uiso 0.3296(16) 1 calc PR A 2
H3A5 H 0.2945 1.1098 0.1880 0.065 Uiso 0.3296(16) 1 calc PR A 2
H3A6 H 0.2472 0.9809 0.1381 0.065 Uiso 0.3296(16) 1 calc PR A 2
Si3B Si 0.45489(15) 0.5937(3) 0.23037(14) 0.0377(6) Uani 0.3296(16) 1 d PDU A 2
C3B1 C 0.3894(14) 0.486(3) 0.2671(14) 0.072(7) Uani 0.3296(16) 1 d PDU A 2
H3B1 H 0.3672 0.5513 0.2927 0.086 Uiso 0.3296(16) 1 calc PR A 2
H3B2 H 0.4202 0.4120 0.3001 0.086 Uiso 0.3296(16) 1 calc PR A 2
H3B3 H 0.3474 0.4408 0.2274 0.086 Uiso 0.3296(16) 1 calc PR A 2
C3B2 C 0.5025(12) 0.457(2) 0.1892(11) 0.044(4) Uani 0.3296(16) 1 d PDU A 2
H3B4 H 0.4634 0.4172 0.1456 0.052 Uiso 0.3296(16) 1 calc PR A 2
H3B5 H 0.5256 0.3798 0.2235 0.052 Uiso 0.3296(16) 1 calc PR A 2
H3B6 H 0.5431 0.5048 0.1772 0.052 Uiso 0.3296(16) 1 calc PR A 2
C3B3 C 0.5369(6) 0.6697(12) 0.3116(5) 0.049(2) Uani 0.3296(16) 1 d PDU A 2
H3B7 H 0.5722 0.7253 0.2956 0.059 Uiso 0.3296(16) 1 calc PR A 2
H3B8 H 0.5655 0.5906 0.3423 0.059 Uiso 0.3296(16) 1 calc PR A 2
H3B9 H 0.5153 0.7322 0.3385 0.059 Uiso 0.3296(16) 1 calc PR A 2
Si3C Si 0.30391(14) 0.6682(3) 0.09092(15) 0.0447(7) Uani 0.3296(16) 1 d PDU A 2
C3C1 C 0.2734(11) 0.777(3) 0.0046(8) 0.049(4) Uani 0.3296(16) 1 d PDU A 2
H3C1 H 0.3151 0.7748 -0.0141 0.059 Uiso 0.3296(16) 1 calc PR A 2
H3C2 H 0.2633 0.8764 0.0142 0.059 Uiso 0.3296(16) 1 calc PR A 2
H3C3 H 0.2263 0.7351 -0.0309 0.059 Uiso 0.3296(16) 1 calc PR A 2
C3C2 C 0.2184(11) 0.670(3) 0.1224(13) 0.070(6) Uani 0.3296(16) 1 d PDU A 2
H3C4 H 0.2091 0.7685 0.1343 0.084 Uiso 0.3296(16) 1 calc PR A 2
H3C5 H 0.2307 0.6089 0.1648 0.084 Uiso 0.3296(16) 1 calc PR A 2
H3C6 H 0.1718 0.6333 0.0841 0.084 Uiso 0.3296(16) 1 calc PR A 2
C3C3 C 0.3138(8) 0.4733(10) 0.0639(8) 0.062(3) Uani 0.3296(16) 1 d PDU A 2
H3C7 H 0.2680 0.4473 0.0220 0.074 Uiso 0.3296(16) 1 calc PR A 2
H3C8 H 0.3182 0.4089 0.1037 0.074 Uiso 0.3296(16) 1 calc PR A 2
H3C9 H 0.3603 0.4645 0.0524 0.074 Uiso 0.3296(16) 1 calc PR A 2
CP1 C 0.0237(5) 0.3196(10) -0.0418(5) 0.152(3) Uiso 1 1 d . . .
HP1A H -0.0023 0.3618 -0.0122 0.182 Uiso 1 1 calc R . .
HP1B H -0.0094 0.3341 -0.0922 0.182 Uiso 1 1 calc R . .
CP3 C 0.1391(6) 0.2875(12) -0.0552(6) 0.187(4) Uiso 1 1 d . . .
HP3A H 0.1407 0.3256 -0.0999 0.225 Uiso 1 1 calc R . .
HP3B H 0.1927 0.2758 -0.0212 0.225 Uiso 1 1 calc R . .
CP2 C 0.0983(6) 0.3882(12) -0.0262(5) 0.180(4) Uiso 1 1 d . . .
HP2A H 0.1259 0.4009 0.0255 0.216 Uiso 1 1 calc R . .
HP2B H 0.0922 0.4820 -0.0498 0.216 Uiso 1 1 calc R . .
CP4 C 0.1034(7) 0.1605(12) -0.0674(7) 0.213(5) Uiso 1 1 d . . .
HP4A H 0.1404 0.0826 -0.0461 0.256 Uiso 1 1 calc R . .
HP4B H 0.0777 0.1428 -0.1189 0.256 Uiso 1 1 calc R . .
CP5 C 0.0361(8) 0.1728(13) -0.0272(7) 0.235(6) Uiso 1 1 d . . .
HP5A H -0.0104 0.1146 -0.0512 0.282 Uiso 1 1 calc R . .
HP5B H 0.0581 0.1514 0.0241 0.282 Uiso 1 1 calc R . .

loop_
_atom_site_aniso_label
_atom_site_aniso_U_11
_atom_site_aniso_U_22
_atom_site_aniso_U_33
_atom_site_aniso_U_23
_atom_site_aniso_U_13
_atom_site_aniso_U_12
Ga1 0.02185(13) 0.02066(13) 0.03051(14) -0.00049(9) 0.00976(10) 0.00074(9)
C1 0.0222(10) 0.0194(9) 0.0253(10) -0.0002(8) 0.0072(8) -0.0004(7)
Si1 0.0223(3) 0.0217(3) 0.0306(3) -0.0031(2) 0.0041(2) -0.0024(2)
C11 0.0410(15) 0.0223(12) 0.0527(17) -0.0029(11) 0.0049(13) -0.0051(10)
C12 0.0362(13) 0.0421(15) 0.0333(13) -0.0063(11) 0.0018(11) 0.0004(12)
C13 0.0258(12) 0.0439(16) 0.0549(17) -0.0013(13) 0.0124(12) -0.0057(11)
C10 0.0213(10) 0.0199(10) 0.0283(11) -0.0005(8) 0.0064(8) 0.0006(8)
C101 0.0247(10) 0.0198(9) 0.0249(10) -0.0007(8) 0.0084(8) 0.0007(8)
C102 0.0258(10) 0.0234(11) 0.0283(11) -0.0033(9) 0.0028(9) 0.0053(8)
C103 0.0284(11) 0.0190(10) 0.0282(11) -0.0027(8) 0.0051(9) 0.0046(8)
C2 0.0297(11) 0.0236(11) 0.0358(12) 0.0045(9) 0.0115(10) 0.0050(9)
C3 0.0265(11) 0.0248(11) 0.0443(14) 0.0015(10) 0.0202(10) 0.0023(9)
Si31 0.0437(6) 0.0360(6) 0.0404(6) -0.0025(5) 0.0235(5) 0.0022(5)
Cl31 0.0474(12) 0.0301(11) 0.0476(16) -0.0093(10) 0.0195(11) -0.0019(9)
C311 0.065(5) 0.083(7) 0.062(6) -0.012(5) 0.042(5) -0.003(4)
C312 0.056(3) 0.057(3) 0.042(3) 0.010(2) 0.016(2) 0.002(3)
Si32 0.0435(6) 0.0236(5) 0.0564(8) 0.0038(5) 0.0332(6) 0.0008(4)
C321 0.055(4) 0.033(3) 0.070(4) 0.011(3) 0.044(4) 0.001(3)
C322 0.057(4) 0.040(4) 0.067(6) 0.015(3) 0.042(4) 0.016(3)
C323 0.082(4) 0.033(3) 0.079(4) -0.014(3) 0.045(3) -0.017(3)
Si33 0.0248(5) 0.0380(6) 0.0577(7) 0.0023(5) 0.0186(5) 0.0025(4)
C331 0.028(4) 0.060(5) 0.065(4) 0.006(3) 0.014(3) -0.007(4)
C332 0.033(3) 0.062(4) 0.081(6) 0.001(4) 0.033(3) -0.007(3)
C333 0.042(3) 0.049(3) 0.082(5) 0.007(3) 0.031(3) 0.016(3)
Si3A 0.0400(12) 0.0410(13) 0.0466(13) 0.0038(10) 0.0271(11) 0.0122(10)
Cl3A 0.083(5) 0.064(4) 0.063(5) -0.006(3) 0.021(4) -0.012(3)
C3A1 0.077(13) 0.053(9) 0.053(9) -0.004(6) 0.048(10) 0.027(7)
C3A2 0.058(7) 0.048(7) 0.070(9) 0.013(6) 0.040(6) 0.029(6)
Si3B 0.0454(13) 0.0302(11) 0.0481(14) 0.0094(10) 0.0298(12) 0.0057(10)
C3B1 0.071(11) 0.069(13) 0.092(15) 0.016(10) 0.049(10) -0.011(8)
C3B2 0.062(8) 0.022(6) 0.057(9) 0.024(5) 0.034(7) 0.015(5)
C3B3 0.048(5) 0.060(7) 0.038(5) 0.017(4) 0.015(4) 0.017(4)
Si3C 0.0310(11) 0.0467(14) 0.0577(16) 0.0018(11) 0.0179(11) -0.0102(10)
C3C1 0.022(6) 0.062(7) 0.057(7) 0.005(6) 0.008(5) -0.028(5)
C3C2 0.042(7) 0.100(15) 0.079(13) 0.015(9) 0.036(8) 0.003(8)
C3C3 0.068(8) 0.039(5) 0.083(10) -0.011(5) 0.034(7) -0.022(5)

loop_
_atom_type_symbol
_atom_type_description
_atom_type_scat_dispersion_real
_atom_type_scat_dispersion_imag
_atom_type_scat_source
C C 0.0033 0.0016 'International Tables Vol C Tables 4.2.6.8 and 6.1.1.4'
H H 0.0000 0.0000 'International Tables Vol C Tables 4.2.6.8 and 6.1.1.4'
Si Si 0.0817 0.0704 'International Tables Vol C Tables 4.2.6.8 and 6.1.1.4'
Cl Cl 0.1484 0.1585 'International Tables Vol C Tables 4.2.6.8 and 6.1.1.4'
Ga Ga 0.2307 1.6083 'International Tables Vol C Tables 4.2.6.8 and 6.1.1.4'

loop_
_geom_angle_atom_site_label_1
_geom_angle_atom_site_label_2
_geom_angle_atom_site_label_3
_geom_angle
_geom_angle_site_symmetry_1
C2 Ga1 C1 112.75(9) .
C2 Ga1 C3 120.48(10) .
C1 Ga1 C3 126.76(9) .
C2 Ga1 Si3A 97.63(9) .
C1 Ga1 Si3A 136.32(8) .
C3 Ga1 Si3A 37.72(8) .
C10 C1 Si1 115.78(16) .
C10 C1 Ga1 121.09(16) .
Si1 C1 Ga1 122.00(11) .
C13 Si1 C11 106.84(14) .
C13 Si1 C12 108.51(13) .
C11 Si1 C12 109.09(14) .
C13 Si1 C1 110.53(12) .
C11 Si1 C1 108.19(11) .
C12 Si1 C1 113.47(12) .
Si1 C11 H11A 109.5 .
Si1 C11 H11B 109.5 .
H11A C11 H11B 109.5 .
Si1 C11 H11C 109.5 .
H11A C11 H11C 109.5 .
H11B C11 H11C 109.5 .
Si1 C12 H12A 109.5 .
Si1 C12 H12B 109.5 .
H12A C12 H12B 109.5 .
Si1 C12 H12C 109.5 .
H12A C12 H12C 109.5 .
H12B C12 H12C 109.5 .
Si1 C13 H13A 109.5 .
Si1 C13 H13B 109.5 .
H13A C13 H13B 109.5 .
Si1 C13 H13C 109.5 .
H13A C13 H13C 109.5 .
H13B C13 H13C 109.5 .
C1 C10 C101 127.8(2) .
C1 C10 H10 116.1 .
C101 C10 H10 116.1 .
C103 C101 C102 117.8(2) .
C103 C101 C10 122.2(2) .
C102 C101 C10 120.0(2) .
C103 C102 C101 120.9(2) 3_665
C103 C102 H102 119.5 3_665
C101 C102 H102 119.5 .
C102 C103 C101 121.3(2) 3_665
C102 C103 H103 119.4 3_665
C101 C103 H103 119.4 .
Ga1 C2 H2A 109.5 .
Ga1 C2 H2B 109.5 .
H2A C2 H2B 109.5 .
Ga1 C2 H2C 109.5 .
H2A C2 H2C 109.5 .
H2B C2 H2C 109.5 .
Si3A C3 Si3B 114.99(17) .
Si3A C3 Si33 70.39(12) .
Si3B C3 Si33 138.92(15) .
Si3A C3 Si32 138.07(16) .
Si3B C3 Si32 34.64(10) .
Si33 C3 Si32 112.95(13) .
Si3A C3 Si31 43.23(10) .
Si3B C3 Si31 74.77(13) .
Si33 C3 Si31 110.97(12) .
Si32 C3 Si31 106.68(13) .
Si3A C3 Si3C 110.17(16) .
Si3B C3 Si3C 110.51(16) .
Si33 C3 Si3C 41.00(10) .
Si32 C3 Si3C 76.91(13) .
Si31 C3 Si3C 143.29(15) .
Si3A C3 Ga1 98.31(13) .
Si3B C3 Ga1 111.80(13) .
Si33 C3 Ga1 107.21(12) .
Si32 C3 Ga1 118.35(11) .
Si31 C3 Ga1 99.88(11) .
Si3C C3 Ga1 110.50(14) .
C312 Si31 C311 107.1(5) .
C312 Si31 C3 116.9(2) .
C311 Si31 C3 119.6(5) .
C312 Si31 Cl31 101.1(2) .
C311 Si31 Cl31 106.1(5) .
C3 Si31 Cl31 103.78(16) .
C323 Si32 C322 106.7(3) .
C323 Si32 C321 105.6(4) .
C322 Si32 C321 105.5(5) .
C323 Si32 C3 112.7(2) .
C322 Si32 C3 114.2(4) .
C321 Si32 C3 111.5(3) .
Si32 C322 H32D 109.5 .
Si32 C322 H32E 109.5 .
H32D C322 H32E 109.5 .
Si32 C322 H32F 109.5 .
H32D C322 H32F 109.5 .
H32E C322 H32F 109.5 .
C333 Si33 C3 114.0(2) .
C333 Si33 C332 105.4(4) .
C3 Si33 C332 113.0(4) .
C333 Si33 C331 108.2(4) .
C3 Si33 C331 111.3(3) .
C332 Si33 C331 104.4(4) .
C3 Si3A C3A2 119.4(4) .
C3 Si3A C3A1 115.0(7) .
C3A2 Si3A C3A1 107.9(9) .
C3 Si3A Cl3A 107.1(3) .
C3A2 Si3A Cl3A 100.4(6) .
C3A1 Si3A Cl3A 105.1(10) .
C3 Si3A Ga1 43.97(9) .
C3A2 Si3A Ga1 103.1(5) .
C3A1 Si3A Ga1 148.9(8) .
Cl3A Si3A Ga1 70.6(3) .
Si3A C3A1 H3A1 109.5 .
Si3A C3A1 H3A2 109.5 .
H3A1 C3A1 H3A2 109.5 .
Si3A C3A1 H3A3 109.5 .
H3A1 C3A1 H3A3 109.5 .
H3A2 C3A1 H3A3 109.5 .
Si3A C3A2 H3A4 109.5 .
Si3A C3A2 H3A5 109.5 .
H3A4 C3A2 H3A5 109.5 .
Si3A C3A2 H3A6 109.5 .
H3A4 C3A2 H3A6 109.5 .
H3A5 C3A2 H3A6 109.5 .
C3B3 Si3B C3B2 105.5(7) .
C3B3 Si3B C3 110.6(4) .
C3B2 Si3B C3 115.3(7) .
C3B3 Si3B C3B1 106.3(9) .
C3B2 Si3B C3B1 106.6(10) .
C3 Si3B C3B1 111.9(9) .
Si3B C3B1 H3B1 109.5 .
Si3B C3B1 H3B2 109.5 .
H3B1 C3B1 H3B2 109.5 .
Si3B C3B1 H3B3 109.5 .
H3B1 C3B1 H3B3 109.5 .
H3B2 C3B1 H3B3 109.5 .
Si3B C3B2 H3B4 109.5 .
Si3B C3B2 H3B5 109.5 .
H3B4 C3B2 H3B5 109.5 .
Si3B C3B2 H3B6 109.5 .
H3B4 C3B2 H3B6 109.5 .
H3B5 C3B2 H3B6 109.5 .
Si3B C3B3 H3B7 109.5 .
Si3B C3B3 H3B8 109.5 .
H3B7 C3B3 H3B8 109.5 .
Si3B C3B3 H3B9 109.5 .
H3B7 C3B3 H3B9 109.5 .
H3B8 C3B3 H3B9 109.5 .
C3C1 Si3C C3C2 107.4(9) .
C3C1 Si3C C3C3 105.6(9) .
C3C2 Si3C C3C3 106.3(8) .
C3C1 Si3C C3 113.1(6) .
C3C2 Si3C C3 110.1(7) .
C3C3 Si3C C3 113.9(4) .
Si3C C3C1 H3C1 109.5 .
Si3C C3C1 H3C2 109.5 .
H3C1 C3C1 H3C2 109.5 .
Si3C C3C1 H3C3 109.5 .
H3C1 C3C1 H3C3 109.5 .
H3C2 C3C1 H3C3 109.5 .
Si3C C3C2 H3C4 109.5 .
Si3C C3C2 H3C5 109.5 .
H3C4 C3C2 H3C5 109.5 .
Si3C C3C2 H3C6 109.5 .
H3C4 C3C2 H3C6 109.5 .
H3C5 C3C2 H3C6 109.5 .
Si3C C3C3 H3C7 109.5 .
Si3C C3C3 H3C8 109.5 .
H3C7 C3C3 H3C8 109.5 .
Si3C C3C3 H3C9 109.5 .
H3C7 C3C3 H3C9 109.5 .
H3C8 C3C3 H3C9 109.5 .
CP5 CP1 CP2 108.4(10) .
CP5 CP1 HP1A 110.0 .
CP2 CP1 HP1A 110.0 .
CP5 CP1 HP1B 110.0 .
CP2 CP1 HP1B 110.0 .
HP1A CP1 HP1B 108.4 .
CP4 CP3 CP2 110.2(11) .
CP4 CP3 HP3A 109.6 .
CP2 CP3 HP3A 109.6 .
CP4 CP3 HP3B 109.6 .
CP2 CP3 HP3B 109.6 .
HP3A CP3 HP3B 108.1 .
CP1 CP2 CP3 103.3(9) .
CP1 CP2 HP2A 111.1 .
CP3 CP2 HP2A 111.1 .
CP1 CP2 HP2B 111.1 .
CP3 CP2 HP2B 111.1 .
HP2A CP2 HP2B 109.1 .
CP3 CP4 CP5 104.6(10) .
CP3 CP4 HP4A 110.8 .
CP5 CP4 HP4A 110.8 .
CP3 CP4 HP4B 110.8 .
CP5 CP4 HP4B 110.8 .
HP4A CP4 HP4B 108.9 .
CP1 CP5 CP4 93.2(9) .
CP1 CP5 HP5A 113.1 .
CP4 CP5 HP5A 113.1 .
CP1 CP5 HP5B 113.1 .
CP4 CP5 HP5B 113.1 .
HP5A CP5 HP5B 110.4 .

loop_
_geom_bond_atom_site_label_1
_geom_bond_atom_site_label_2
_geom_bond_distance
_geom_bond_site_symmetry_2
Ga1 C2 1.984(2) .
Ga1 C1 1.985(2) .
Ga1 C3 2.037(2) .
Ga1 Si3A 2.902(2) .
C1 C10 1.349(3) .
C1 Si1 1.883(2) .
Si1 C13 1.866(3) .
Si1 C11 1.873(3) .
Si1 C12 1.876(3) .
C11 H11A 0.9599 .
C11 H11B 0.9599 .
C11 H11C 0.9599 .
C12 H12A 0.9599 .
C12 H12B 0.9599 .
C12 H12C 0.9599 .
C13 H13A 0.9599 .
C13 H13B 0.9599 .
C13 H13C 0.9599 .
C10 C101 1.477(3) .
C10 H10 0.9600 .
C101 C103 1.391(3) .
C101 C102 1.395(3) .
C102 C103 1.387(3) 3_665
C102 H102 0.9600 .
C103 C102 1.387(3) 3_665
C103 H103 0.9600 .
C2 H2A 0.9599 .
C2 H2B 0.9599 .
C2 H2C 0.9599 .
C3 Si3A 1.794(3) .
C3 Si3B 1.872(3) .
C3 Si33 1.888(2) .
C3 Si32 1.894(3) .
C3 Si31 1.894(3) .
C3 Si3C 1.961(4) .
Si31 C312 1.853(5) .
Si31 C311 1.868(9) .
Si31 Cl31 2.123(4) .
C311 H31A 0.9599 .
C311 H31B 0.9599 .
C311 H31C 0.9599 .
C312 H31D 0.9599 .
C312 H31E 0.9599 .
C312 H31F 0.9599 .
Si32 C323 1.873(6) .
Si32 C322 1.875(8) .
Si32 C321 1.892(7) .
C321 H32A 0.9599 .
C321 H32B 0.9599 .
C321 H32C 0.9599 .
C322 H32D 0.9599 .
C322 H32E 0.9599 .
C322 H32F 0.9599 .
C323 H32G 0.9599 .
C323 H32H 0.9599 .
C323 H32I 0.9599 .
Si33 C333 1.878(6) .
Si33 C332 1.896(7) .
Si33 C331 1.903(8) .
C331 H33A 0.9599 .
C331 H33B 0.9599 .
C331 H33C 0.9599 .
C332 H33D 0.9599 .
C332 H33E 0.9599 .
C332 H33F 0.9599 .
C333 H33G 0.9599 .
C333 H33H 0.9599 .
C333 H33I 0.9599 .
Si3A C3A2 1.859(11) .
Si3A C3A1 1.877(14) .
Si3A Cl3A 2.070(10) .
C3A1 H3A1 0.9599 .
C3A1 H3A2 0.9599 .
C3A1 H3A3 0.9599 .
C3A2 H3A4 0.9599 .
C3A2 H3A5 0.9599 .
C3A2 H3A6 0.9599 .
Si3B C3B3 1.867(9) .
Si3B C3B2 1.869(11) .
Si3B C3B1 1.887(12) .
C3B1 H3B1 0.9599 .
C3B1 H3B2 0.9599 .
C3B1 H3B3 0.9599 .
C3B2 H3B4 0.9599 .
C3B2 H3B5 0.9599 .
C3B2 H3B6 0.9599 .
C3B3 H3B7 0.9599 .
C3B3 H3B8 0.9599 .
C3B3 H3B9 0.9599 .
Si3C C3C1 1.867(12) .
Si3C C3C2 1.881(11) .
Si3C C3C3 1.882(9) .
C3C1 H3C1 0.9599 .
C3C1 H3C2 0.9599 .
C3C1 H3C3 0.9599 .
C3C2 H3C4 0.9599 .
C3C2 H3C5 0.9599 .
C3C2 H3C6 0.9599 .
C3C3 H3C7 0.9599 .
C3C3 H3C8 0.9599 .
C3C3 H3C9 0.9599 .
CP1 CP5 1.370(11) .
CP1 CP2 1.420(11) .
CP1 HP1A 0.9600 .
CP1 HP1B 0.9600 .
CP3 CP4 1.306(12) .
CP3 CP2 1.430(11) .
CP3 HP3A 0.9600 .
CP3 HP3B 0.9600 .
CP2 HP2A 0.9600 .
CP2 HP2B 0.9600 .
CP4 CP5 1.697(15) .
CP4 HP4A 0.9600 .
CP4 HP4B 0.9600 .
CP5 HP5A 0.9600 .
CP5 HP5B 0.9600 .

loop_
_geom_torsion_atom_site_label_1
_geom_torsion_atom_site_label_2
_geom_torsion_atom_site_label_3
_geom_torsion_atom_site_label_4
_geom_torsion
_geom_torsion_site_symmetry_4
C2 Ga1 C1 C10 -97.4(2) .
C3 Ga1 C1 C10 82.6(2) .
Si3A Ga1 C1 C10 132.23(17) .
C2 Ga1 C1 Si1 69.90(15) .
C3 Ga1 C1 Si1 -110.12(14) .
Si3A Ga1 C1 Si1 -60.47(18) .
C10 C1 Si1 C13 8.9(2) .
Ga1 C1 Si1 C13 -159.02(14) .
C10 C1 Si1 C11 125.6(2) .
Ga1 C1 Si1 C11 -42.37(18) .
C10 C1 Si1 C12 -113.25(19) .
Ga1 C1 Si1 C12 78.83(16) .
Si1 C1 C10 C101 -170.68(18) .
Ga1 C1 C10 C101 -2.6(3) .
C1 C10 C101 C103 34.5(4) .
C1 C10 C101 C102 -146.9(2) .
C103 C101 C102 C103 -1.9(4) 3_665
C10 C101 C102 C103 179.5(2) 3_665
C102 C101 C103 C102 1.9(4) 3_665
C10 C101 C103 C102 -179.6(2) 3_665
C2 Ga1 C3 Si3A -59.39(17) .
C1 Ga1 C3 Si3A 120.63(13) .
C2 Ga1 C3 Si3B 179.40(14) .
C1 Ga1 C3 Si3B -0.6(2) .
Si3A Ga1 C3 Si3B -121.2(2) .
C2 Ga1 C3 Si33 12.56(17) .
C1 Ga1 C3 Si33 -167.42(10) .
Si3A Ga1 C3 Si33 71.95(13) .
C2 Ga1 C3 Si32 141.68(14) .
C1 Ga1 C3 Si32 -38.30(19) .
Si3A Ga1 C3 Si32 -158.9(2) .
C2 Ga1 C3 Si31 -103.17(12) .
C1 Ga1 C3 Si31 76.85(13) .
Si3A Ga1 C3 Si31 -43.78(11) .
C2 Ga1 C3 Si3C 55.87(17) .
C1 Ga1 C3 Si3C -124.11(14) .
Si3A Ga1 C3 Si3C 115.25(19) .
Si3A C3 Si31 C312 -174.1(2) .
Si3B C3 Si31 C312 27.7(2) .
Si33 C3 Si31 C312 164.7(2) .
Si32 C3 Si31 C312 41.3(2) .
Si3C C3 Si31 C312 131.7(3) .
Ga1 C3 Si31 C312 -82.4(2) .
Si3A C3 Si31 C311 54.1(5) .
Si3B C3 Si31 C311 -104.2(5) .
Si33 C3 Si31 C311 32.9(6) .
Si32 C3 Si31 C311 -90.5(5) .
Si3C C3 Si31 C311 -0.2(6) .
Ga1 C3 Si31 C311 145.7(5) .
Si3A C3 Si31 Cl31 -63.82(17) .
Si3B C3 Si31 Cl31 137.91(14) .
Si33 C3 Si31 Cl31 -85.01(16) .
Si32 C3 Si31 Cl31 151.57(13) .
Si3C C3 Si31 Cl31 -118.1(3) .
Ga1 C3 Si31 Cl31 27.84(14) .
Si3A C3 Si32 C323 128.0(3) .
Si3B C3 Si32 C323 -171.9(3) .
Si33 C3 Si32 C323 42.3(3) .
Si31 C3 Si32 C323 164.5(2) .
Si3C C3 Si32 C323 22.3(3) .
Ga1 C3 Si32 C323 -84.1(3) .
Si3A C3 Si32 C322 -110.0(4) .
Si3B C3 Si32 C322 -50.0(4) .
Si33 C3 Si32 C322 164.2(3) .
Si31 C3 Si32 C322 -73.6(4) .
Si3C C3 Si32 C322 144.2(3) .
Ga1 C3 Si32 C322 37.8(4) .
Si3A C3 Si32 C321 9.4(5) .
Si3B C3 Si32 C321 69.5(4) .
Si33 C3 Si32 C321 -76.3(4) .
Si31 C3 Si32 C321 45.8(4) .
Si3C C3 Si32 C321 -96.3(4) .
Ga1 C3 Si32 C321 157.3(4) .
Si3A C3 Si33 C333 27.6(3) .
Si3B C3 Si33 C333 133.4(3) .
Si32 C3 Si33 C333 162.5(3) .
Si31 C3 Si33 C333 42.8(3) .
Si3C C3 Si33 C333 -167.0(3) .
Ga1 C3 Si33 C333 -65.3(3) .
Si3A C3 Si33 C332 -92.7(3) .
Si3B C3 Si33 C332 13.2(4) .
Si32 C3 Si33 C332 42.3(3) .
Si31 C3 Si33 C332 -77.5(3) .
Si3C C3 Si33 C332 72.7(3) .
Ga1 C3 Si33 C332 174.4(3) .
Si3A C3 Si33 C331 150.3(4) .
Si3B C3 Si33 C331 -103.8(4) .
Si32 C3 Si33 C331 -74.7(4) .
Si31 C3 Si33 C331 165.5(3) .
Si3C C3 Si33 C331 -44.3(4) .
Ga1 C3 Si33 C331 57.4(4) .
Si3B C3 Si3A C3A2 -163.2(6) .
Si33 C3 Si3A C3A2 -27.4(6) .
Si32 C3 Si3A C3A2 -130.3(6) .
Si31 C3 Si3A C3A2 173.6(6) .
Si3C C3 Si3A C3A2 -37.5(6) .
Ga1 C3 Si3A C3A2 78.0(6) .
Si3B C3 Si3A C3A1 -32.5(11) .
Si33 C3 Si3A C3A1 103.2(11) .
Si32 C3 Si3A C3A1 0.4(11) .
Si31 C3 Si3A C3A1 -55.8(11) .
Si3C C3 Si3A C3A1 93.1(11) .
Ga1 C3 Si3A C3A1 -151.4(11) .
Si3B C3 Si3A Cl3A 83.8(4) .
Si33 C3 Si3A Cl3A -140.4(4) .
Si32 C3 Si3A Cl3A 116.7(5) .
Si31 C3 Si3A Cl3A 60.6(4) .
Si3C C3 Si3A Cl3A -150.5(4) .
Ga1 C3 Si3A Cl3A -35.0(4) .
Si3B C3 Si3A Ga1 118.82(19) .
Si33 C3 Si3A Ga1 -105.39(12) .
Si32 C3 Si3A Ga1 151.7(3) .
Si31 C3 Si3A Ga1 95.61(13) .
Si3C C3 Si3A Ga1 -115.51(18) .
C2 Ga1 Si3A C3 131.56(15) .
C1 Ga1 Si3A C3 -93.59(17) .
C2 Ga1 Si3A C3A2 12.6(5) .
C1 Ga1 Si3A C3A2 147.5(5) .
C3 Ga1 Si3A C3A2 -119.0(5) .
C2 Ga1 Si3A C3A1 -171.2(19) .
C1 Ga1 Si3A C3A1 -36.4(19) .
C3 Ga1 Si3A C3A1 57.2(18) .
C2 Ga1 Si3A Cl3A -84.0(4) .
C1 Ga1 Si3A Cl3A 50.9(4) .
C3 Ga1 Si3A Cl3A 144.4(4) .
Si3A C3 Si3B C3B3 -45.8(4) .
Si33 C3 Si3B C3B3 -134.2(4) .
Si32 C3 Si3B C3B3 173.9(4) .
Si31 C3 Si3B C3B3 -29.6(4) .
Si3C C3 Si3B C3B3 -171.3(4) .
Ga1 C3 Si3B C3B3 65.2(4) .
Si3A C3 Si3B C3B2 -165.5(8) .
Si33 C3 Si3B C3B2 106.2(8) .
Si32 C3 Si3B C3B2 54.2(8) .
Si31 C3 Si3B C3B2 -149.2(8) .
Si3C C3 Si3B C3B2 69.0(8) .
Ga1 C3 Si3B C3B2 -54.5(8) .
Si3A C3 Si3B C3B1 72.4(9) .
Si33 C3 Si3B C3B1 -15.9(10) .
Si32 C3 Si3B C3B1 -67.9(9) .
Si31 C3 Si3B C3B1 88.7(9) .
Si3C C3 Si3B C3B1 -53.1(9) .
Ga1 C3 Si3B C3B1 -176.6(9) .
Si3A C3 Si3C C3C1 80.4(9) .
Si3B C3 Si3C C3C1 -151.4(9) .
Si33 C3 Si3C C3C1 65.8(9) .
Si32 C3 Si3C C3C1 -142.8(9) .
Si31 C3 Si3C C3C1 116.7(9) .
Ga1 C3 Si3C C3C1 -27.1(9) .
Si3A C3 Si3C C3C2 -39.7(9) .
Si3B C3 Si3C C3C2 88.5(9) .
Si33 C3 Si3C C3C2 -54.3(9) .
Si32 C3 Si3C C3C2 97.1(9) .
Si31 C3 Si3C C3C2 -3.4(9) .
Ga1 C3 Si3C C3C2 -147.2(9) .
Si3A C3 Si3C C3C3 -159.0(5) .
Si3B C3 Si3C C3C3 -30.8(5) .
Si33 C3 Si3C C3C3 -173.6(5) .
Si32 C3 Si3C C3C3 -22.2(5) .
Si31 C3 Si3C C3C3 -122.7(5) .
Ga1 C3 Si3C C3C3 93.5(5) .
CP5 CP1 CP2 CP3 42.1(12) .
CP4 CP3 CP2 CP1 -15.7(14) .
CP2 CP3 CP4 CP5 -10.3(14) .
CP2 CP1 CP5 CP4 -43.4(11) .
CP3 CP4 CP5 CP1 32.9(13) .
